data_4350573
loop_
_publ_author_name
'Dong, Yu-Bin'
'Sun, Ting'
'Ma, Jian-Ping'
'Zhao, Xia-Xia'
'Huang, Ru-Qi'

_publ_section_title
;
 Ag(I) and Cu(II) discrete and polymeric complexes based on single- and
 double-armed oxadiazole-bridging organic clips.
;
_journal_issue 26
_journal_name_full 'Inorganic chemistry'
_journal_page_first 10613
_journal_page_last 10628
_journal_paper_doi 10.1021/ic0612552
_journal_volume 45
_journal_year 2006
_chemical_formula_sum 'C28 H20 Ag F3 N4 O9 S'
_chemical_formula_weight 753.41
_space_group_IT_number 14
_space_group_name_Hall '-P 2ybc'
_space_group_name_H-M_alt 'P 1 21/c 1'
_symmetry_cell_setting monoclinic
_symmetry_space_group_name_H-M 'P 1 21/c 1'
_atom_sites_solution_hydrogens geom
_atom_sites_solution_primary direct
_atom_sites_solution_secondary difmap
_audit_creation_method SHELXL-97
_cell_angle_alpha 90.00
_cell_angle_beta 93.224(14)
_cell_angle_gamma 90.00
_cell_formula_units_Z 4
_cell_length_a 8.995(7)
_cell_length_b 10.410(9)
_cell_length_c 30.97(3)
_cell_measurement_reflns_used 1277
_cell_measurement_temperature 298(2)
_cell_measurement_theta_max 17.143
_cell_measurement_theta_min 2.325
_cell_volume 2895(4)
_computing_cell_refinement 'Bruker SMART'
_computing_data_collection 'Bruker SMART'
_computing_data_reduction 'Bruker SAINT'
_computing_molecular_graphics 'Bruker SHELXTL'
_computing_publication_material 'Bruker SHELXTL'
_computing_structure_refinement 'SHELXL-97 (Sheldrick, 1997)'
_computing_structure_solution 'SHELXS-97 (Sheldrick, 1990)'
_diffrn_ambient_temperature 298(2)
_diffrn_measured_fraction_theta_full 0.988
_diffrn_measured_fraction_theta_max 0.988
_diffrn_measurement_device_type 'CCD area detector'
_diffrn_measurement_method 'phi and omega scans'
_diffrn_radiation_monochromator graphite
_diffrn_radiation_source 'fine-focus sealed tube'
_diffrn_radiation_type MoK\a
_diffrn_radiation_wavelength 0.71073
_diffrn_reflns_av_R_equivalents 0.1133
_diffrn_reflns_av_sigmaI/netI 0.1750
_diffrn_reflns_limit_h_max 7
_diffrn_reflns_limit_h_min -10
_diffrn_reflns_limit_k_max 10
_diffrn_reflns_limit_k_min -12
_diffrn_reflns_limit_l_max 36
_diffrn_reflns_limit_l_min -33
_diffrn_reflns_number 14114
_diffrn_reflns_theta_full 25.00
_diffrn_reflns_theta_max 25.00
_diffrn_reflns_theta_min 2.27
_exptl_absorpt_coefficient_mu 0.850
_exptl_absorpt_correction_T_max 0.9916
_exptl_absorpt_correction_T_min 0.8484
_exptl_absorpt_correction_type multi-scan
_exptl_absorpt_process_details sadabs
_exptl_crystal_colour COLOURLESS
_exptl_crystal_density_diffrn 1.728
_exptl_crystal_density_method 'not measured'
_exptl_crystal_description plan
_exptl_crystal_F_000 1512
_exptl_crystal_size_max 0.20
_exptl_crystal_size_mid 0.20
_exptl_crystal_size_min 0.01
_refine_diff_density_max 2.237
_refine_diff_density_min -1.128
_refine_diff_density_rms 0.154
_refine_ls_extinction_method none
_refine_ls_goodness_of_fit_ref 1.049
_refine_ls_hydrogen_treatment constr
_refine_ls_matrix_type full
_refine_ls_number_parameters 416
_refine_ls_number_reflns 5047
_refine_ls_number_restraints 0
_refine_ls_restrained_S_all 1.049
_refine_ls_R_factor_all 0.1934
_refine_ls_R_factor_gt 0.1086
_refine_ls_shift/su_max 0.001
_refine_ls_shift/su_mean 0.000
_refine_ls_structure_factor_coef Fsqd
_refine_ls_weighting_details 'calc w=1/[\s^2^(Fo^2^)+(0.1200P)^2^+0.0000P] where P=(Fo^2^+2Fc^2^)/3'
_refine_ls_weighting_scheme calc
_refine_ls_wR_factor_gt 0.2592
_refine_ls_wR_factor_ref 0.2789
_reflns_number_gt 2198
_reflns_number_total 5047
_reflns_threshold_expression >2sigma(I)
_cod_data_source_file ic0612552si20060706_013537.cif
_cod_data_source_block 9
_cod_depositor_comments
;
The following automatic conversions were performed:

data item '_symmetry_cell_setting' value 'Monoclinic' was changed to
'monoclinic' in accordance with the
/home/saulius/struct/COD-crude-data/automatic-downloads/DataCite-retrospective/ACS/depositions/lib/dictionaries/cif_core.dic
dictionary named 'cif_core.dic' version 2.4.2 last updated on
2011-04-26.

Automatic conversion script
Id: cif_fix_values 6909 2019-04-08 15:41:33Z antanas 
;
_cod_original_cell_volume 2896(4)
_cod_original_sg_symbol_H-M P2(1)/c
_cod_database_code 4350573

loop_
_symmetry_equiv_pos_as_xyz
'x, y, z'
'-x, y+1/2, -z+1/2'
'-x, -y, -z'
'x, -y-1/2, z-1/2'

loop_
_atom_site_label
_atom_site_type_symbol
_atom_site_fract_x
_atom_site_fract_y
_atom_site_fract_z
_atom_site_U_iso_or_equiv
_atom_site_adp_type
_atom_site_occupancy
_atom_site_symmetry_multiplicity
_atom_site_calc_flag
_atom_site_refinement_flags
Ag1 Ag 0.75956(13) -0.22821(10) 0.62723(3) 0.0671(5) Uani 1 1 d .
N1 N 0.6915(10) 0.2240(9) 0.7743(3) 0.044(2) Uani 1 1 d .
N2 N 0.7949(10) 0.3261(9) 0.7780(3) 0.040(2) Uani 1 1 d .
N3 N 0.9133(11) 0.6181(9) 0.6480(3) 0.048(3) Uani 1 1 d .
N4 N 0.6038(11) -0.0771(9) 0.6368(3) 0.049(3) Uani 1 1 d .
C1 C 0.4848(13) 0.0038(10) 0.8037(4) 0.040(3) Uani 1 1 d .
C2 C 0.3972(14) -0.0883(11) 0.8215(4) 0.050(3) Uani 1 1 d .
H2 H 0.3471 -0.1495 0.8044 0.061 Uiso 1 1 calc R
C3 C 0.3864(15) -0.0866(12) 0.8659(4) 0.063(4) Uani 1 1 d .
H3 H 0.3286 -0.1494 0.8781 0.075 Uiso 1 1 calc R
C4 C 0.4547(13) 0.0008(11) 0.8925(4) 0.046(3) Uani 1 1 d .
H4 H 0.4424 -0.0024 0.9221 0.056 Uiso 1 1 calc R
C5 C 0.5423(13) 0.0944(12) 0.8757(4) 0.052(3) Uani 1 1 d .
H5 H 0.5900 0.1549 0.8937 0.062 Uiso 1 1 calc R
C6 C 0.5591(13) 0.0970(10) 0.8300(3) 0.041(3) Uani 1 1 d .
C7 C 0.6608(12) 0.1908(10) 0.8140(4) 0.040(3) Uani 1 1 d .
C8 C 0.4384(14) 0.0775(12) 0.7333(4) 0.043(3) Uani 1 1 d .
C9 C 0.4755(12) 0.0487(11) 0.6878(3) 0.039(3) Uani 1 1 d .
C10 C 0.5711(12) -0.0458(11) 0.6780(4) 0.040(3) Uani 1 1 d .
H10 H 0.6171 -0.0923 0.7006 0.048 Uiso 1 1 calc R
C11 C 0.4110(14) 0.1267(14) 0.6534(4) 0.061(4) Uani 1 1 d .
H11 H 0.3473 0.1940 0.6594 0.073 Uiso 1 1 calc R
C12 C 0.4430(15) 0.1017(13) 0.6131(4) 0.061(4) Uani 1 1 d .
H12 H 0.4026 0.1518 0.5905 0.073 Uiso 1 1 calc R
C13 C 0.5398(16) -0.0021(12) 0.6045(4) 0.057(4) Uani 1 1 d .
H13 H 0.5602 -0.0198 0.5760 0.069 Uiso 1 1 calc R
C14 C 0.8166(12) 0.3466(10) 0.8185(4) 0.039(3) Uani 1 1 d .
C15 C 0.9144(13) 0.4438(11) 0.8424(4) 0.047(3) Uani 1 1 d .
C16 C 0.9272(13) 0.4428(12) 0.8887(4) 0.049(3) Uani 1 1 d .
H16 H 0.8748 0.3826 0.9040 0.059 Uiso 1 1 calc R
C17 C 1.0132(17) 0.5272(13) 0.9095(4) 0.069(4) Uani 1 1 d .
H17 H 1.0229 0.5234 0.9396 0.083 Uiso 1 1 calc R
C18 C 1.0891(16) 0.6209(14) 0.8887(5) 0.070(4) Uani 1 1 d .
H18 H 1.1483 0.6801 0.9042 0.084 Uiso 1 1 calc R
C19 C 1.0755(14) 0.6247(12) 0.8445(4) 0.056(3) Uani 1 1 d .
H19 H 1.1244 0.6887 0.8299 0.067 Uiso 1 1 calc R
C20 C 0.9913(12) 0.5363(11) 0.8214(4) 0.041(3) Uani 1 1 d .
C21 C 1.0571(13) 0.4657(11) 0.7519(4) 0.041(3) Uani 1 1 d .
C22 C 1.0242(12) 0.4935(9) 0.7057(4) 0.039(3) Uani 1 1 d .
C23 C 1.1013(15) 0.4182(12) 0.6759(5) 0.062(4) Uani 1 1 d .
H23 H 1.1654 0.3517 0.6844 0.074 Uiso 1 1 calc R
C24 C 1.0726(19) 0.4526(16) 0.6328(5) 0.081(5) Uani 1 1 d .
H24 H 1.1204 0.4086 0.6115 0.098 Uiso 1 1 calc R
C25 C 0.9808(18) 0.5445(15) 0.6217(5) 0.068(4) Uani 1 1 d .
H25 H 0.9619 0.5588 0.5923 0.082 Uiso 1 1 calc R
C26 C 0.9360(14) 0.5947(11) 0.6905(4) 0.049(3) Uani 1 1 d .
H26 H 0.8914 0.6477 0.7102 0.059 Uiso 1 1 calc R
C27 C 0.777(3) -0.211(2) 0.5124(9) 0.159(10) Uani 1 1 d .
H27A H 0.7512 -0.1227 0.5069 0.239 Uiso 1 1 calc R
H27B H 0.7368 -0.2632 0.4890 0.239 Uiso 1 1 calc R
H27C H 0.8831 -0.2198 0.5148 0.239 Uiso 1 1 calc R
C28 C 0.7824(19) 0.128(2) 0.9966(5) 0.082(5) Uani 1 1 d .
F1 F 0.8465(15) 0.0979(15) 0.9640(4) 0.172(6) Uani 1 1 d .
F2 F 0.667(2) 0.0396(13) 0.9953(5) 0.172(6) Uani 1 1 d .
F3 F 0.8597(17) 0.0997(14) 1.0321(4) 0.183(6) Uani 1 1 d .
O1 O 0.7364(8) 0.2701(7) 0.8439(2) 0.0421(19) Uani 1 1 d .
O2 O 1.1312(10) 0.3853(9) 0.7669(3) 0.060(2) Uani 1 1 d .
O3 O 0.9773(8) 0.5513(7) 0.7764(2) 0.047(2) Uani 1 1 d .
O4 O 0.3549(9) 0.1619(9) 0.7440(3) 0.057(2) Uani 1 1 d .
O5 O 0.5117(8) -0.0013(7) 0.7607(2) 0.044(2) Uani 1 1 d .
O6 O 0.722(2) -0.2470(15) 0.5476(4) 0.155(6) Uani 1 1 d .
H6 H 0.6396 -0.2984 0.5410 0.186 Uiso 1 1 calc R
O7 O 0.6090(19) 0.2853(14) 0.9584(4) 0.158(7) Uani 1 1 d .
O8 O 0.8332(19) 0.3605(16) 0.9957(5) 0.153(6) Uani 1 1 d .
O9 O 0.6336(16) 0.2947(17) 1.0341(4) 0.161(7) Uani 1 1 d .
S1 S 0.6971(6) 0.2814(5) 0.99540(14) 0.0961(16) Uani 1 1 d .

loop_
_atom_site_aniso_label
_atom_site_aniso_U_11
_atom_site_aniso_U_22
_atom_site_aniso_U_33
_atom_site_aniso_U_23
_atom_site_aniso_U_13
_atom_site_aniso_U_12
Ag1 0.0789(9) 0.0641(7) 0.0585(7) -0.0008(5) 0.0045(5) 0.0126(6)
N1 0.040(6) 0.058(6) 0.033(6) -0.010(5) 0.000(4) -0.016(5)
N2 0.027(6) 0.057(6) 0.034(6) -0.014(4) -0.012(4) -0.014(5)
N3 0.053(7) 0.039(6) 0.052(7) -0.001(5) 0.012(5) 0.000(5)
N4 0.056(7) 0.057(6) 0.033(6) 0.010(5) 0.001(5) -0.005(5)
C1 0.039(7) 0.036(7) 0.046(8) 0.001(5) 0.013(5) -0.007(6)
C2 0.065(9) 0.043(7) 0.043(8) -0.008(5) 0.001(6) -0.021(6)
C3 0.066(10) 0.055(9) 0.070(10) 0.013(7) 0.023(7) -0.027(7)
C4 0.050(8) 0.040(7) 0.049(8) 0.013(6) 0.007(6) -0.005(6)
C5 0.041(8) 0.053(8) 0.062(9) -0.009(6) 0.009(6) 0.003(6)
C6 0.061(9) 0.032(6) 0.030(7) 0.005(5) 0.017(5) -0.006(6)
C7 0.031(7) 0.049(7) 0.041(7) -0.008(5) 0.001(5) 0.002(5)
C8 0.043(8) 0.043(7) 0.045(8) 0.001(6) 0.014(6) -0.017(6)
C9 0.024(7) 0.050(7) 0.043(7) 0.001(5) -0.005(5) -0.002(6)
C10 0.029(7) 0.048(7) 0.042(8) 0.009(6) -0.001(5) -0.006(6)
C11 0.049(9) 0.078(10) 0.054(9) 0.021(7) 0.001(7) 0.010(7)
C12 0.059(9) 0.071(10) 0.051(9) 0.030(7) -0.009(7) 0.022(8)
C13 0.092(11) 0.055(9) 0.024(7) 0.004(6) 0.010(6) -0.020(8)
C14 0.032(7) 0.031(6) 0.055(8) 0.005(5) 0.006(6) -0.009(5)
C15 0.043(8) 0.039(7) 0.058(8) -0.007(6) -0.006(6) 0.010(6)
C16 0.046(8) 0.059(8) 0.042(8) 0.009(6) 0.000(6) 0.017(7)
C17 0.100(12) 0.061(9) 0.043(8) 0.004(7) -0.025(8) -0.027(9)
C18 0.071(11) 0.068(10) 0.067(11) -0.014(8) -0.016(8) -0.014(8)
C19 0.050(9) 0.055(8) 0.061(10) 0.004(7) -0.002(7) -0.013(7)
C20 0.031(7) 0.035(7) 0.055(8) 0.014(6) -0.010(6) 0.007(6)
C21 0.034(7) 0.040(7) 0.050(8) -0.008(6) 0.000(6) -0.009(6)
C22 0.040(7) 0.018(6) 0.056(8) -0.004(5) -0.015(6) -0.004(5)
C23 0.060(10) 0.057(9) 0.070(10) -0.007(7) 0.015(7) 0.011(7)
C24 0.111(14) 0.082(11) 0.056(11) -0.007(8) 0.045(9) 0.010(11)
C25 0.081(12) 0.061(10) 0.064(10) 0.005(8) 0.011(8) -0.014(9)
C26 0.056(9) 0.054(8) 0.039(8) -0.015(6) 0.006(6) -0.007(7)
C27 0.14(2) 0.127(19) 0.22(3) -0.006(19) 0.077(19) -0.023(17)
C28 0.057(11) 0.130(16) 0.058(11) 0.017(9) -0.008(8) 0.042(11)
F1 0.167(12) 0.229(15) 0.126(10) -0.013(9) 0.062(9) 0.094(11)
F2 0.210(16) 0.115(10) 0.193(14) 0.004(9) 0.026(11) -0.024(11)
F3 0.231(15) 0.213(14) 0.098(9) 0.042(9) -0.042(9) 0.094(12)
O1 0.049(5) 0.041(4) 0.036(4) -0.007(4) 0.003(4) -0.009(4)
O2 0.050(6) 0.061(6) 0.068(6) 0.014(5) 0.006(4) 0.013(5)
O3 0.045(5) 0.049(5) 0.048(5) -0.002(4) 0.004(4) 0.001(4)
O4 0.038(5) 0.080(6) 0.053(6) -0.005(5) 0.002(4) 0.010(5)
O5 0.043(5) 0.062(6) 0.025(5) -0.007(4) -0.002(4) 0.004(4)
O6 0.245(19) 0.169(15) 0.053(8) 0.004(8) 0.035(9) -0.021(13)
O7 0.227(17) 0.141(11) 0.096(10) -0.034(8) -0.081(11) 0.056(12)
O8 0.184(16) 0.139(12) 0.137(13) -0.006(9) 0.014(10) -0.077(12)
O9 0.148(13) 0.235(17) 0.101(11) -0.092(11) 0.012(9) 0.070(12)
S1 0.123(4) 0.103(3) 0.060(3) -0.018(2) -0.015(3) 0.018(3)

loop_
_atom_type_symbol
_atom_type_description
_atom_type_scat_dispersion_real
_atom_type_scat_dispersion_imag
_atom_type_scat_source
C C 0.0033 0.0016 'International Tables Vol C Tables 4.2.6.8 and 6.1.1.4'
H H 0.0000 0.0000 'International Tables Vol C Tables 4.2.6.8 and 6.1.1.4'
N N 0.0061 0.0033 'International Tables Vol C Tables 4.2.6.8 and 6.1.1.4'
O O 0.0106 0.0060 'International Tables Vol C Tables 4.2.6.8 and 6.1.1.4'
F F 0.0171 0.0103 'International Tables Vol C Tables 4.2.6.8 and 6.1.1.4'
S S 0.1246 0.1234 'International Tables Vol C Tables 4.2.6.8 and 6.1.1.4'
Ag Ag -0.8971 1.1015 'International Tables Vol C Tables 4.2.6.8 and 6.1.1.4'

loop_
_geom_angle_atom_site_label_1
_geom_angle_atom_site_label_2
_geom_angle_atom_site_label_3
_geom_angle
_geom_angle_site_symmetry_1
_geom_angle_site_symmetry_3
N4 Ag1 N3 154.9(4) . 1_545
N4 Ag1 O6 98.2(5) . .
N3 Ag1 O6 106.4(5) 1_545 .
C7 N1 N2 107.0(8) . .
C14 N2 N1 105.7(8) . .
C25 N3 C26 117.3(11) . .
C25 N3 Ag1 124.0(10) . 1_565
C26 N3 Ag1 118.7(8) . 1_565
C10 N4 C13 116.3(11) . .
C10 N4 Ag1 118.8(7) . .
C13 N4 Ag1 124.8(8) . .
O5 C1 C2 120.0(10) . .
O5 C1 C6 119.0(9) . .
C2 C1 C6 120.7(11) . .
C1 C2 C3 117.7(11) . .
C1 C2 H2 121.2 . .
C3 C2 H2 121.2 . .
C4 C3 C2 124.0(11) . .
C4 C3 H3 118.0 . .
C2 C3 H3 118.0 . .
C3 C4 C5 119.9(12) . .
C3 C4 H4 120.1 . .
C5 C4 H4 120.1 . .
C4 C5 C6 118.8(11) . .
C4 C5 H5 120.6 . .
C6 C5 H5 120.6 . .
C1 C6 C5 119.0(10) . .
C1 C6 C7 123.8(10) . .
C5 C6 C7 117.1(10) . .
N1 C7 O1 110.2(9) . .
N1 C7 C6 131.7(10) . .
O1 C7 C6 117.9(10) . .
O4 C8 O5 124.4(11) . .
O4 C8 C9 125.1(11) . .
O5 C8 C9 110.5(11) . .
C10 C9 C11 118.7(11) . .
C10 C9 C8 122.3(10) . .
C11 C9 C8 118.9(12) . .
C9 C10 N4 123.8(10) . .
C9 C10 H10 118.1 . .
N4 C10 H10 118.1 . .
C12 C11 C9 119.2(13) . .
C12 C11 H11 120.4 . .
C9 C11 H11 120.4 . .
C11 C12 C13 119.6(11) . .
C11 C12 H12 120.2 . .
C13 C12 H12 120.2 . .
N4 C13 C12 122.3(11) . .
N4 C13 H13 118.9 . .
C12 C13 H13 118.9 . .
N2 C14 O1 114.5(9) . .
N2 C14 C15 130.3(10) . .
O1 C14 C15 115.2(10) . .
C20 C15 C16 117.8(11) . .
C20 C15 C14 122.3(11) . .
C16 C15 C14 119.9(11) . .
C17 C16 C15 119.8(12) . .
C17 C16 H16 120.1 . .
C15 C16 H16 120.1 . .
C16 C17 C18 122.6(13) . .
C16 C17 H17 118.7 . .
C18 C17 H17 118.7 . .
C19 C18 C17 118.2(12) . .
C19 C18 H18 120.9 . .
C17 C18 H18 120.9 . .
C18 C19 C20 121.3(12) . .
C18 C19 H19 119.3 . .
C20 C19 H19 119.3 . .
C19 C20 C15 120.1(11) . .
C19 C20 O3 117.5(10) . .
C15 C20 O3 122.1(10) . .
O2 C21 O3 123.3(11) . .
O2 C21 C22 127.9(11) . .
O3 C21 C22 108.7(10) . .
C26 C22 C23 119.2(11) . .
C26 C22 C21 124.1(11) . .
C23 C22 C21 116.4(10) . .
C24 C23 C22 114.2(12) . .
C24 C23 H23 122.9 . .
C22 C23 H23 122.9 . .
C25 C24 C23 121.7(14) . .
C25 C24 H24 119.2 . .
C23 C24 H24 119.2 . .
N3 C25 C24 125.7(14) . .
N3 C25 H25 117.1 . .
C24 C25 H25 117.1 . .
N3 C26 C22 121.7(11) . .
N3 C26 H26 119.2 . .
C22 C26 H26 119.2 . .
O6 C27 H27A 109.5 . .
O6 C27 H27B 109.5 . .
H27A C27 H27B 109.5 . .
O6 C27 H27C 109.5 . .
H27A C27 H27C 109.5 . .
H27B C27 H27C 109.5 . .
F1 C28 F3 112.7(16) . .
F1 C28 F2 101.2(17) . .
F3 C28 F2 104.1(17) . .
F1 C28 S1 115.5(13) . .
F3 C28 S1 115.4(14) . .
F2 C28 S1 106.0(11) . .
C14 O1 C7 102.6(8) . .
C21 O3 C20 116.7(9) . .
C8 O5 C1 119.3(9) . .
C27 O6 Ag1 142.2(19) . .
C27 O6 H6 108.9 . .
Ag1 O6 H6 108.9 . .
O7 S1 O9 119.1(11) . .
O7 S1 O8 115.7(11) . .
O9 S1 O8 109.1(9) . .
O7 S1 C28 106.0(8) . .
O9 S1 C28 105.9(9) . .
O8 S1 C28 98.4(10) . .

loop_
_geom_bond_atom_site_label_1
_geom_bond_atom_site_label_2
_geom_bond_distance
_geom_bond_site_symmetry_2
Ag1 N4 2.138(10) .
Ag1 N3 2.188(10) 1_545
Ag1 O6 2.479(12) .
N1 C7 1.320(13) .
N1 N2 1.413(12) .
N2 C14 1.276(13) .
N3 C25 1.293(17) .
N3 C26 1.342(14) .
N3 Ag1 2.188(10) 1_565
N4 C10 1.365(14) .
N4 C13 1.368(15) .
C1 O5 1.366(12) .
C1 C2 1.377(15) .
C1 C6 1.410(15) .
C2 C3 1.382(16) .
C2 H2 0.9300 .
C3 C4 1.352(16) .
C3 H3 0.9300 .
C4 C5 1.374(16) .
C4 H4 0.9300 .
C5 C6 1.434(16) .
C5 H5 0.9300 .
C6 C7 1.444(15) .
C7 O1 1.390(12) .
C8 O4 1.214(13) .
C8 O5 1.328(14) .
C8 C9 1.499(16) .
C9 C10 1.352(15) .
C9 C11 1.436(16) .
C10 H10 0.9300 .
C11 C12 1.322(17) .
C11 H11 0.9300 .
C12 C13 1.422(18) .
C12 H12 0.9300 .
C13 H13 0.9300 .
C14 O1 1.355(12) .
C14 C15 1.507(15) .
C15 C20 1.372(16) .
C15 C16 1.433(16) .
C16 C17 1.316(17) .
C16 H16 0.9300 .
C17 C18 1.373(19) .
C17 H17 0.9300 .
C18 C19 1.367(17) .
C18 H18 0.9300 .
C19 C20 1.369(16) .
C19 H19 0.9300 .
C20 O3 1.400(12) .
C21 O2 1.151(13) .
C21 O3 1.395(14) .
C21 C22 1.473(16) .
C22 C26 1.386(15) .
C22 C23 1.423(16) .
C23 C24 1.390(19) .
C23 H23 0.9300 .
C24 C25 1.30(2) .
C24 H24 0.9300 .
C25 H25 0.9300 .
C26 H26 0.9300 .
C27 O6 1.28(2) .
C27 H27A 0.9600 .
C27 H27B 0.9600 .
C27 H27C 0.9600 .
C28 F1 1.231(17) .
C28 F3 1.299(16) .
C28 F2 1.38(2) .
C28 S1 1.776(19) .
O6 H6 0.9300 .
O7 S1 1.357(11) .
O8 S1 1.475(15) .
O9 S1 1.365(14) .

loop_
_geom_hbond_atom_site_label_D
_geom_hbond_atom_site_label_H
_geom_hbond_atom_site_label_A
_geom_hbond_distance_DH
_geom_hbond_distance_HA
_geom_hbond_distance_DA
_geom_hbond_angle_DHA
_geom_hbond_site_symmetry_A
O6 H6 O7 0.93 2.40 3.00(3) 121.6 2_646

loop_
_geom_torsion_atom_site_label_1
_geom_torsion_atom_site_label_2
_geom_torsion_atom_site_label_3
_geom_torsion_atom_site_label_4
_geom_torsion
_geom_torsion_site_symmetry_1
C7 N1 N2 C14 -0.6(11) .
N3 Ag1 N4 C10 1.7(14) 1_545
O6 Ag1 N4 C10 170.9(8) .
N3 Ag1 N4 C13 177.4(9) 1_545
O6 Ag1 N4 C13 -13.4(10) .
O5 C1 C2 C3 173.3(11) .
C6 C1 C2 C3 -0.6(17) .
C1 C2 C3 C4 1(2) .
C2 C3 C4 C5 -1(2) .
C3 C4 C5 C6 0.1(17) .
O5 C1 C6 C5 -173.9(10) .
C2 C1 C6 C5 0.1(17) .
O5 C1 C6 C7 1.5(16) .
C2 C1 C6 C7 175.5(11) .
C4 C5 C6 C1 0.2(16) .
C4 C5 C6 C7 -175.5(10) .
N2 N1 C7 O1 2.0(11) .
N2 N1 C7 C6 177.1(11) .
C1 C6 C7 N1 10.6(19) .
C5 C6 C7 N1 -173.9(11) .
C1 C6 C7 O1 -174.6(10) .
C5 C6 C7 O1 0.9(14) .
O4 C8 C9 C10 179.2(11) .
O5 C8 C9 C10 0.1(14) .
O4 C8 C9 C11 1.2(17) .
O5 C8 C9 C11 -177.9(10) .
C11 C9 C10 N4 -4.0(17) .
C8 C9 C10 N4 178.0(10) .
C13 N4 C10 C9 3.3(16) .
Ag1 N4 C10 C9 179.4(8) .
C10 C9 C11 C12 2.0(18) .
C8 C9 C11 C12 -179.9(11) .
C9 C11 C12 C13 0.4(19) .
C10 N4 C13 C12 -0.7(17) .
Ag1 N4 C13 C12 -176.5(9) .
C11 C12 C13 N4 -1.1(19) .
N1 N2 C14 O1 -1.0(12) .
N1 N2 C14 C15 -179.6(10) .
N2 C14 C15 C20 5.1(18) .
O1 C14 C15 C20 -173.5(10) .
N2 C14 C15 C16 -176.1(11) .
O1 C14 C15 C16 5.3(14) .
C20 C15 C16 C17 -1.4(17) .
C14 C15 C16 C17 179.7(12) .
C15 C16 C17 C18 2(2) .
C16 C17 C18 C19 -1(2) .
C17 C18 C19 C20 -1(2) .
C18 C19 C20 C15 2.1(18) .
C18 C19 C20 O3 176.8(11) .
C16 C15 C20 C19 -0.7(16) .
C14 C15 C20 C19 178.2(11) .
C16 C15 C20 O3 -175.1(9) .
C14 C15 C20 O3 3.7(16) .
O2 C21 C22 C26 -178.4(12) .
O3 C21 C22 C26 4.1(14) .
O2 C21 C22 C23 -5.0(18) .
O3 C21 C22 C23 177.6(9) .
C26 C22 C23 C24 -2.9(17) .
C21 C22 C23 C24 -176.7(11) .
C22 C23 C24 C25 -1(2) .
C26 N3 C25 C24 -2(2) .
Ag1 N3 C25 C24 180.0(13) 1_565
C23 C24 C25 N3 4(3) .
C25 N3 C26 C22 -2.0(17) .
Ag1 N3 C26 C22 175.7(8) 1_565
C23 C22 C26 N3 4.6(16) .
C21 C22 C26 N3 177.9(10) .
N2 C14 O1 C7 2.2(12) .
C15 C14 O1 C7 -179.0(9) .
N1 C7 O1 C14 -2.5(11) .
C6 C7 O1 C14 -178.3(9) .
O2 C21 O3 C20 0.4(16) .
C22 C21 O3 C20 178.0(8) .
C19 C20 O3 C21 106.1(12) .
C15 C20 O3 C21 -79.3(12) .
O4 C8 O5 C1 5.5(16) .
C9 C8 O5 C1 -175.4(9) .
C2 C1 O5 C8 102.8(12) .
C6 C1 O5 C8 -83.2(12) .
N4 Ag1 O6 C27 97(3) .
N3 Ag1 O6 C27 -88(3) 1_545
F1 C28 S1 O7 52.6(19) .
F3 C28 S1 O7 -173.0(17) .
F2 C28 S1 O7 -58.5(15) .
F1 C28 S1 O9 -180.0(15) .
F3 C28 S1 O9 -45.6(19) .
F2 C28 S1 O9 68.9(14) .
F1 C28 S1 O8 -67.3(17) .
F3 C28 S1 O8 67.1(17) .
F2 C28 S1 O8 -178.4(12) .
